data_2000644
loop_
_publ_author_name
'Grossie, D. A.'
'Ketcha, D. M.'

_publ_contact_author
;
     Dr. David A. Grossie
     Department of Chemistry
     Wright State University
     Dayton Ohio 45435
     USA
;
_publ_section_title
;
 1-Benzenesulfonyl-3-methyl-2-oxo-2,3-dihydroindol-3-yl acetate
;
_journal_issue 9
_journal_name_full 'Acta Crystallographica Section C'
_journal_page_first 1718
_journal_page_last 1720
_journal_paper_doi 10.1107/S0108270192006334
_journal_volume 48
_journal_year 1992
_chemical_formula_moiety 'C17 H15 N O5 S'
_chemical_formula_sum 'C17 H15 N O5 S'
_chemical_formula_weight 345.37
_chemical_name_systematic 1-Benzenesulfonyl-3-acetoxy-1,3-dihydroindole-2-one
_space_group_IT_number 14
_symmetry_cell_setting monoclinic
_symmetry_space_group_name_Hall '-P 2yn'
_symmetry_space_group_name_H-M 'P 1 21/n 1'
_audit_creation_method from_xtal_archive_file_using_CIFIO
_cell_angle_alpha 90
_cell_angle_beta 106.970(10)
_cell_angle_gamma 90
_cell_formula_units_Z 4
_cell_length_a 13.452(2)
_cell_length_b 7.9520(10)
_cell_length_c 15.6710(10)
_cell_measurement_reflns_used 25
_cell_measurement_temperature 293
_cell_measurement_theta_max 24.1
_cell_measurement_theta_min 17.7
_cell_volume 1603.3(3)
_computing_data_reduction
;
    xtal3.0 DIFDAT, ABSORB, SORTRF and ADDREF
 (Hall & Stewart, 1990)
;
_computing_molecular_graphics 'xtal3.0 PIG and ORTEP '
_computing_publication_material 'xtal3.0 BONDLA and CIFIO '
_computing_structure_refinement 'xtal3.0 CRYLSQ'
_computing_structure_solution 'xtal3.0 GENTAN'
_diffrn_ambient_temperature 293
_diffrn_measurement_device 'Enraf-Nonius CAD4 diffractometer'
_diffrn_measurement_method \w/2\q
_diffrn_radiation_monochromator graphite
_diffrn_radiation_source Xray_tube
_diffrn_radiation_type MoK\a
_diffrn_radiation_wavelength .71069
_diffrn_reflns_av_R_equivalents .011
_diffrn_reflns_av_sigmaI/netI .019
_diffrn_reflns_number 3201
_diffrn_reflns_reduction_process perpendicular_monochr_Lp
_diffrn_reflns_theta_max 27.32
_diffrn_reflns_theta_min 1.76
_diffrn_standards_decay_% 1.6
_diffrn_standards_interval_time 120
_diffrn_standards_number 3
_exptl_absorpt_correction_T_max 0.9279
_exptl_absorpt_correction_T_min 0.8956
_exptl_absorpt_correction_type analytical
_exptl_absorpt_process_details Gaussian
_exptl_crystal_colour Colorless
_exptl_crystal_density_diffrn 1.431
_exptl_crystal_description Rectangular
_exptl_crystal_F_000 720
_exptl_crystal_size_max 0.57
_exptl_crystal_size_mid 0.40
_exptl_crystal_size_min 0.38
_refine_diff_density_max .328
_refine_diff_density_min -.35
_refine_ls_extinction_method none
_refine_ls_goodness_of_fit_all 1.179
_refine_ls_goodness_of_fit_obs 1.015
_refine_ls_hydrogen_treatment noref
_refine_ls_matrix_type full
_refine_ls_number_constraints 0
_refine_ls_number_parameters 217
_refine_ls_number_reflns 2321
_refine_ls_number_restraints 0
_refine_ls_R_factor_all .052
_refine_ls_R_factor_obs .041
_refine_ls_shift/esd_max .001
_refine_ls_shift/esd_mean .001
_refine_ls_structure_factor_coef F
_refine_ls_weighting_scheme
;
calc; Regina weighting scheme (Robertson & Wang, 1990)
;
_refine_ls_wR_factor_all .052
_refine_ls_wR_factor_obs .040
_reflns_number_observed 2321
_reflns_number_total 2837
_reflns_observed_criterion refl_observed_if_Inet>0.000\s(Inet)
_cod_data_source_file st1011.cif
_cod_data_source_block wsuk01
_cod_depositor_comments
;
The following automatic conversions were performed:
'_symmetry_cell_setting' value 'Monoclinic' changed to 'monoclinic'
according to '/home/saulius/struct/CIF-dictionaries/cif_core.dic'
dictionary named 'cif_core.dic' version 2.4.1 from 2010-06-29.

Automatic conversion script
Id: cif_fix_enum 1527 2010-12-29 10:47:43Z saulius 

The following automatic conversions were performed:

'_symmetry_cell_setting' value 'Monoclinic' changed to 'monoclinic'
according to /home/saulius/struct/CIF-dictionaries/cif_core.dic
dictionary named 'cif_core.dic' version 2.4.1 from 2010-06-29.

Automatic conversion script
Id: cif_fix_values 1715 2011-07-08 13:25:40Z adriana 
;
_cod_original_sg_symbol_Hall -P_2yn
_cod_database_code 2000644

loop_
_symmetry_equiv_pos_as_xyz
+x,+y,+z
1/2-x,1/2+y,1/2-z
-x,-y,-z
1/2+x,1/2-y,1/2+z

loop_
_atom_site_aniso_label
_atom_site_aniso_U_11
_atom_site_aniso_U_22
_atom_site_aniso_U_33
_atom_site_aniso_U_12
_atom_site_aniso_U_13
_atom_site_aniso_U_23
N1 .0344(9) .0380(10) .0295(9) -.0019(7) .0079(7) -.0024(7)
C2 .0390(10) .0380(10) .0360(10) -.0059(9) .0132(9) -.0021(9)
O2 .0530(10) .0680(10) .0403(9) -.0097(9) .0220(8) -.0024(8)
C3 .0340(10) .0430(10) .0410(10) -.0010(9) .0098(9) -.0060(10)
C4a .0380(10) .0410(10) .0340(10) .0036(9) .0080(9) -.0058(9)
C4 .0510(10) .070(2) .0380(10) .0030(10) .0050(10) -.0070(10)
C5 .074(2) .086(2) .0330(10) .005(2) .0170(10) -.0060(10)
C6 .064(2) .078(2) .0480(10) .0060(10) .0300(10) .0000(10)
C7 .0420(10) .0550(10) .0450(10) .0020(10) .0180(10) -.0010(10)
C7a .0420(10) .0330(10) .0310(10) .0030(9) .0110(9) -.0016(9)
S .0354(3) .0343(3) .0314(3) .0011(2) .0027(2) .0022(2)
O1' .0332(8) .0600(10) .0505(9) -.0002(8) .0066(7) -.0055(8)
O2' .0650(10) .0420(10) .0399(9) .0029(8) .0017(8) .0110(7)
C1' .0340(10) .0350(10) .0340(10) -.0039(9) .0029(9) -.0010(9)
C2' .0470(10) .0400(10) .0430(10) -.0040(10) .0110(10) .0030(10)
C3' .0550(10) .0360(10) .071(2) -.0050(10) .0160(10) .0060(10)
C4' .0530(10) .0410(10) .083(2) -.0050(10) .0210(10) -.0150(10)
C5' .0570(10) .066(2) .0520(10) -.0040(10) .0210(10) -.0200(10)
C6' .0520(10) .0480(10) .0390(10) -.0040(10) .0130(10) .0000(10)
C31 .0460(10) .0450(10) .066(2) -.0100(10) .0120(10) -.0100(10)
O31 .0324(8) .0497(9) .0510(9) -.0011(7) .0099(7) -.0083(8)
C32 .0450(10) .0460(10) .0350(10) .0020(10) .0120(10) -.0060(10)
O33 .0460(10) .0470(10) .0610(10) -.0039(8) .0140(8) -.0067(9)
C33 .0530(10) .067(2) .0490(10) .0140(10) .0070(10) -.0100(10)

loop_
_atom_site_label
_atom_site_fract_x
_atom_site_fract_y
_atom_site_fract_z
_atom_site_U_iso_or_equiv
_atom_site_thermal_displace_type
_atom_site_calc_flag
_atom_site_refinement_flags
N1 .69630(10) .8456(2) .50320(10) .0342(8) Uani d .
C2 .7964(2) .8548(3) .49330(10) .0370(10) Uani d .
O2 .81780(10) .8413(3) .42460(10) .0520(9) Uani d .
C3 .8717(2) .8940(3) .5856(2) .0400(10) Uani d .
C4a .8048(2) .8731(3) .64620(10) .0390(10) Uani d .
C4 .8313(2) .8859(4) .7377(2) .0550(10) Uani d .
C5 .7534(3) .8759(5) .7788(2) .064(2) Uani d .
C6 .6513(2) .8563(4) .7287(2) .060(2) Uani d .
C7 .6232(2) .8442(3) .6362(2) .0460(10) Uani d .
C7a .7021(2) .8507(3) .59640(10) .0351(9) Uani d .
S .59464(4) .78598(7) .41727(4) .0352(3) Uani d .
O1' .50880(10) .7726(2) .45230(10) .0492(8) Uani d .
O2' .58960(10) .8982(2) .34600(10) .0519(9) Uani d .
C1' .6291(2) .5854(3) .38880(10) .0355(9) Uani d .
C2' .6292(2) .4532(3) .4461(2) .0440(10) Uani d .
C3' .6543(2) .2955(4) .4228(2) .0550(10) Uani d .
C4' .6779(2) .2707(4) .3439(2) .0590(10) Uani d .
C5' .6768(2) .4025(4) .2873(2) .0570(10) Uani d .
C6' .6525(2) .5634(3) .3095(2) .0460(10) Uani d .
C31 .9137(2) 1.0717(3) .5859(2) .0530(10) Uani d .
O31 .96240(10) .7869(2) .60510(10) .0448(8) Uani d .
C32 .9450(2) .6190(3) .5962(2) .0420(10) Uani d .
O33 .85940(10) .5610(2) .56880(10) .0518(9) Uani d .
C33 1.0438(2) .5238(4) .6230(2) .0580(10) Uani d .
H4 .9061(2) .8986(4) .7786(2) .03500 Uiso d R
H5 .7721(3) .9098(5) .8455(2) .03500 Uiso d R
H6 .5918(2) .8577(4) .7607(2) .03500 Uiso d R
H7 .5493(2) .8364(3) .5959(2) .03500 Uiso d R
H2' .6008(2) .4710(3) .4989(2) .03500 Uiso d R
H3' .6542(2) .2036(4) .4634(2) .03500 Uiso d R
H4' .6955(2) .1529(4) .3280(2) .03500 Uiso d R
H5' .6953(2) .3935(4) .2327(2) .03500 Uiso d R
H6' .6539(2) .6566(3) .2678(2) .03500 Uiso d R
H31a .8632(2) 1.1470(3) .5715(2) .03500 Uiso d R
H31b .9511(2) 1.0888(3) .5369(2) .03500 Uiso d R
H31c .9606(2) 1.0900(3) .6420(2) .03500 Uiso d R
H33a 1.0935(2) .5564(4) .5920(2) .03500 Uiso d R
H33b 1.0316(2) .4168(4) .5949(2) .03500 Uiso d R
H33c 1.0730(2) .5385(4) .6712(2) .03500 Uiso d R

loop_
_atom_type_symbol
_atom_type_description
_atom_type_scat_dispersion_real
_atom_type_scat_dispersion_imag
_atom_type_scat_source
C ? .002 .002 International_Tables_Vol_IV_Table_2.2B
H ? 0 0 International_Tables_Vol_IV_Table_2.2B
N ? .004 .003 International_Tables_Vol_IV_Table_2.2B
O ? .008 .006 International_Tables_Vol_IV_Table_2.2B
S ? .11 .124 International_Tables_Vol_IV_Table_2.2B

loop_
_geom_angle_atom_site_label_1
_geom_angle_atom_site_label_2
_geom_angle_atom_site_label_3
_geom_angle_site_symmetry_1
_geom_angle_site_symmetry_2
_geom_angle_site_symmetry_3
_geom_angle
_geom_angle_publ_flag
C2 N1 C7a . . . 110.0(2) yes
C2 N1 S . . . 120.5(2) yes
C7a N1 S . . . 127.6(2) yes
N1 C2 O2 . . . 125.9(2) yes
N1 C2 C3 . . . 107.3(2) yes
O2 C2 C3 . . . 126.8(2) yes
C2 C3 C4a . . . 102.8(2) yes
C2 C3 C31 . . . 109.5(2) yes
C2 C3 O31 . . . 111.3(2) yes
C4a C3 C31 . . . 113.1(2) yes
C4a C3 O31 . . . 115.2(2) yes
C31 C3 O31 . . . 104.9(2) yes
C3 C4a C4 . . . 129.2(2) yes
C3 C4a C7a . . . 110.0(2) yes
C4 C4a C7a . . . 120.6(2) yes
C4a C4 C5 . . . 118.6(2) yes
C4a C4 H4 . . . 124.5(3) no
C5 C4 H4 . . . 116.9(3) no
C4 C5 C6 . . . 120.4(3) yes
C4 C5 H5 . . . 117.5(3) no
C6 C5 H5 . . . 120.8(4) no
C5 C6 C7 . . . 121.7(3) yes
C5 C6 H6 . . . 119.6(3) no
C7 C6 H6 . . . 118.7(3) no
C6 C7 C7a . . . 117.2(2) yes
C6 C7 H7 . . . 124.9(3) no
C7a C7 H7 . . . 117.8(3) no
N1 C7a C4a . . . 109.0(2) yes
N1 C7a C7 . . . 129.5(2) yes
C4a C7a C7 . . . 121.4(2) yes
N1 S O1' . . . 105.90(10) yes
N1 S O2' . . . 107.10(10) yes
N1 S C1' . . . 104.25(9) yes
O1' S O2' . . . 119.70(10) yes
O1' S C1' . . . 109.60(10) yes
O2' S C1' . . . 109.10(10) yes
S C1' C2' . . . 118.4(2) yes
S C1' C6' . . . 119.4(2) yes
C2' C1' C6' . . . 122.1(2) yes
C1' C2' C3' . . . 118.4(3) yes
C1' C2' H2' . . . 119.6(3) no
C3' C2' H2' . . . 121.4(3) no
C2' C3' C4' . . . 120.5(3) yes
C2' C3' H3' . . . 117.8(4) no
C4' C3' H3' . . . 121.7(3) no
C3' C4' C5' . . . 120.6(3) yes
C3' C4' H4' . . . 118.9(4) no
C5' C4' H4' . . . 120.5(4) no
C4' C5' C6' . . . 120.1(3) yes
C4' C5' H5' . . . 124.2(4) no
C6' C5' H5' . . . 115.6(3) no
C1' C6' C5' . . . 118.3(2) yes
C1' C6' H6' . . . 123.5(3) no
C5' C6' H6' . . . 118.1(3) no
C3 C31 H31a . . . 111.8(3) no
C3 C31 H31b . . . 112.2(3) no
C3 C31 H31c . . . 107.2(3) no
H31a C31 H31b . . . 102.9(4) no
H31a C31 H31c . . . 113.1(4) no
H31b C31 H31c . . . 109.6(4) no
C3 O31 C32 . . . 116.7(2) yes
O31 C32 O33 . . . 122.3(2) yes
O31 C32 C33 . . . 111.2(2) yes
O33 C32 C33 . . . 126.5(2) yes
C32 C33 H33a . . . 114.4(3) no
C32 C33 H33b . . . 107.9(3) no
C32 C33 H33c . . . 111.5(4) no
H33a C33 H33b . . . 93.4(4) no
H33a C33 H33c . . . 103.2(4) no
H33b C33 H33c . . . 125.0(5) no

loop_
_geom_bond_atom_site_label_1
_geom_bond_atom_site_label_2
_geom_bond_site_symmetry_1
_geom_bond_site_symmetry_2
_geom_bond_distance
_geom_bond_publ_flag
N1 C2 . . 1.402(3) yes
N1 C7a . . 1.439(3) yes
N1 S . . 1.684(2) yes
C2 O2 . . 1.196(3) yes
C2 C3 . . 1.536(3) yes
C3 C4a . . 1.497(4) yes
C3 C31 . . 1.521(4) yes
C3 O31 . . 1.445(3) yes
C4a C4 . . 1.376(3) yes
C4a C7a . . 1.386(3) yes
C4 C5 . . 1.384(5) yes
C4 H4 . . 1.028(4) no
C5 C6 . . 1.377(4) yes
C5 H5 . . 1.036(4) no
C6 C7 . . 1.391(4) yes
C6 H6 . . 1.061(5) no
C7 C7a . . 1.380(4) yes
C7 H7 . . 1.012(3) no
S O1' . . 1.420(2) yes
S O2' . . 1.416(2) yes
S C1' . . 1.755(2) yes
C1' C2' . . 1.382(3) yes
C1' C6' . . 1.378(4) yes
C2' C3' . . 1.375(4) yes
C2' H2' . . 1.018(4) no
C3' C4' . . 1.378(5) yes
C3' H3' . . .969(4) no
C4' C5' . . 1.370(4) yes
C4' H4' . . 1.015(4) no
C5' C6' . . 1.389(4) yes
C5' H5' . . .962(5) no
C6' H6' . . .993(4) no
C31 H31a . . .884(4) no
C31 H31b . . 1.041(5) no
C31 H31c . . .933(4) no
O31 C32 . . 1.356(3) yes
C32 O33 . . 1.198(3) yes
C32 C33 . . 1.480(4) yes
C33 H33a . . .969(5) no
C33 H33b . . .950(4) no
C33 H33c . . .752(4) no

loop_
_geom_contact_atom_site_label_1
_geom_contact_atom_site_label_2
_geom_contact_distance
_geom_contact_site_symmetry_1
_geom_contact_site_symmetry_2
_geom_contact_publ_flag
N1 O2 2.316(3) . . no
N1 C3 2.367(3) . . no
N1 C4a 2.300(3) . . no
N1 C4 3.606(3) . . no
N1 C5 4.167(3) . . no
N1 C6 3.756(4) . . no
N1 C7 2.550(4) . . no
N1 O1' 2.482(2) . . no
N1 O1' 4.294(3) . 3_676 no
N1 O2' 2.499(2) . . no
N1 C1' 2.715(3) . . no
N1 C2' 3.299(3) . . no
N1 C3' 3.781(3) . 1_565 no
N1 C4' 4.167(4) . 1_565 no
N1 C6' 3.682(3) . . no
N1 C31 3.354(3) . . no
N1 O31 3.499(2) . . no
N1 C32 3.704(3) . . no
N1 O33 3.110(3) . . no
N1 H7 2.776(4) . . no
N1 H2' 3.237(3) . . no
N1 H3' 2.934(3) . 1_565 no
N1 H4' 3.674(4) . 1_565 no
N1 H6' 3.869(3) . . no
N1 H31a 3.245(3) . . no
N1 H31b 3.835(3) . . no
C2 C4a 2.371(3) . . no
C2 C4 3.729(4) . . no
C2 C7 3.674(4) . . no
C2 C7a 2.328(4) . . no
C2 S 2.683(2) . . no
C2 O1' 3.789(3) . . no
C2 O2' 3.072(3) . . no
C2 C1' 3.192(3) . . no
C2 C2' 3.851(3) . . no
C2 C3' 3.990(4) . 1_565 no
C2 C4' 4.096(4) . 1_565 no
C2 C6' 3.762(3) . . no
C2 C31 2.496(3) . . no
C2 O31 2.462(2) . . no
C2 C32 2.869(3) . . no
C2 O33 2.645(3) . . no
C2 C33 4.265(4) . . no
C2 C33 4.392(4) . 3_766 no
C2 H3' 3.324(4) . 1_565 no
C2 H4' 3.481(4) . 1_565 no
C2 H5' 3.588(4) . 2_655 no
C2 H6' 3.833(3) . . no
C2 H31a 2.658(4) . . no
C2 H31b 2.725(4) . . no
C2 H31b 3.592(4) . 3_776 no
C2 H31c 3.287(3) . . no
C2 H33a 3.978(4) . 3_766 no
C2 H33b 3.714(4) . 3_766 no
O2 C3 2.448(3) . . no
O2 C4a 3.537(3) . . no
O2 C7a 3.481(3) . . no
O2 S 3.002(2) . . no
O2 O1' 4.337(3) . . no
O2 O2' 2.989(3) . . no
O2 C1' 3.173(3) . . no
O2 C2' 4.070(3) . . no
O2 C3' 4.225(4) . 1_565 no
O2 C4' 4.263(4) . 2_655 no
O2 C4' 3.926(3) . 1_565 no
O2 C5' 3.379(4) . 2_655 no
O2 C5' 4.245(4) . . no
O2 C6' 3.277(3) . . no
O2 C6' 4.195(3) . 2_655 no
O2 C31 3.082(3) . . no
O2 C31 3.729(4) . 3_776 no
O2 O31 4.302(3) . 3_776 no
O2 O31 2.959(2) . . no
O2 C32 3.255(3) . . no
O2 O33 3.106(3) . . no
O2 C33 3.642(4) . 3_766 no
O2 H3' 3.780(4) . 1_565 no
O2 H4' 3.112(3) . 1_565 no
O2 H5' 2.455(4) . 2_655 no
O2 H6' 3.146(3) . . no
O2 H31a 3.280(3) . . no
O2 H31b 3.041(3) . 3_776 no
O2 H31b 2.888(3) . . no
O2 H31c 3.923(3) . . no
O2 H31c 3.478(4) . 3_776 no
O2 H33a 3.417(4) . 3_766 no
O2 H33b 2.962(4) . 3_766 no
O2 H33c 3.851(4) . 3_766 no
C3 C4 2.596(4) . . no
C3 C5 3.813(4) . . no
C3 C6 4.219(4) . . no
C3 C7 3.676(4) . . no
C3 C7a 2.363(4) . . no
C3 S 3.981(2) . . no
C3 C6' 4.355(3) . 4_565 no
C3 C32 2.385(4) . . no
C3 O33 2.661(3) . . no
C3 C33 3.685(4) . . no
C3 H4 2.924(4) . . no
C3 H3' 3.876(3) . 1_565 no
C3 H31a 2.024(4) . . no
C3 H31b 3.473(4) . 3_776 no
C3 H31b 2.143(4) . . no
C3 H31c 2.006(4) . . no
C3 H33a 3.993(4) . . no
C3 H33c 3.873(4) . . no
C4a C5 2.374(4) . . no
C4a C5 4.262(4) . 2_646 no
C4a C5 4.303(4) . 2_656 no
C4a C6 4.275(4) . 2_656 no
C4a C6 2.740(4) . . no
C4a C7 2.413(4) . . no
C4a S 3.928(2) . . no
C4a O1' 4.321(3) . . no
C4a C31 2.519(4) . . no
C4a O31 2.485(3) . . no
C4a C32 3.020(4) . . no
C4a O33 2.948(3) . . no
C4a C33 4.344(4) . . no
C4a H4 2.133(3) . . no
C4a H5 3.291(4) . . no
C4a H5 3.839(4) . 2_646 no
C4a H6 3.800(4) . . no
C4a H7 3.307(3) . . no
C4a H3' 3.979(4) . 1_565 no
C4a H31a 2.697(4) . . no
C4a H31b 3.423(4) . . no
C4a H31c 2.730(4) . . no
C4 C5 4.200(5) . 2_646 no
C4 C5 4.047(5) . 2_656 no
C4 C6 2.396(4) . . no
C4 C6 4.242(5) . 2_646 no
C4 C6 3.775(5) . 2_656 no
C4 C7 4.105(4) . 2_656 no
C4 C7 2.807(3) . . no
C4 C7a 2.400(3) . . no
C4 S 4.064(3) . 4_565 no
C4 O1' 3.729(3) . 4_565 no
C4 O2' 4.075(3) . 4_565 no
C4 C1' 4.021(3) . 4_565 no
C4 C6' 4.154(4) . 4_565 no
C4 C31 3.258(5) . . no
C4 O31 3.191(4) . . no
C4 C32 3.707(4) . . no
C4 O33 3.795(4) . . no
C4 H5 2.076(5) . . no
C4 H6 3.890(5) . 2_656 no
C4 H6 3.353(5) . . no
C4 H7 3.816(3) . . no
C4 H2' 4.016(4) . 2_656 no
C4 H31a 3.455(4) . . no
C4 H31c 3.070(5) . . no
C5 C5 4.073(5) . 2_656 no
C5 C5 4.073(5) . 2_646 no
C5 C6 4.338(5) . 2_646 no
C5 C6 4.042(5) . 2_656 no
C5 C7 2.417(3) . . no
C5 C7 4.136(4) . 2_656 no
C5 C7a 4.214(4) . 2_656 no
C5 C7a 2.746(3) . . no
C5 S 4.650(3) . 4_565 no
C5 O1' 3.890(3) . 4_565 no
C5 C2' 4.181(4) . 2_656 no
C5 C31 4.264(5) . 2_646 no
C5 C32 4.214(5) . 2_656 no
C5 O33 3.505(4) . 2_656 no
C5 H4 2.063(5) . . no
C5 H6 2.113(5) . . no
C5 H7 3.355(3) . . no
C5 H2' 3.544(3) . 2_656 no
C5 H31a 3.664(5) . 2_646 no
C6 C7a 2.366(4) . . no
C6 S 4.456(3) . 3_676 no
C6 O1' 4.223(4) . 3_676 no
C6 O1' 4.247(3) . . no
C6 O2' 3.671(4) . 3_676 no
C6 C3' 4.277(4) . 3_666 no
C6 C4' 4.357(4) . 3_666 no
C6 C31 3.976(5) . 2_646 no
C6 C32 3.956(4) . 2_656 no
C6 O33 3.606(4) . 2_656 no
C6 C33 4.199(5) . 2_656 no
C6 H4 3.715(5) . 2_646 no
C6 H4 3.303(4) . . no
C6 H5 3.965(5) . 2_646 no
C6 H5 2.105(4) . . no
C6 H7 2.138(3) . . no
C6 H31a 3.601(5) . 2_646 no
C6 H31c 3.554(5) . 2_646 no
C7 S 3.371(3) . . no
C7 S 4.063(3) . 3_676 no
C7 O1' 2.900(3) . . no
C7 O1' 3.595(3) . 3_676 no
C7 O2' 3.597(3) . 3_676 no
C7 C1' 4.411(4) . . no
C7 C2' 4.028(4) . 3_666 no
C7 C2' 4.323(4) . . no
C7 C3' 3.742(4) . 3_666 no
C7 C4' 4.251(4) . 3_666 no
C7 O33 4.270(4) . . no
C7 H4 3.833(3) . . no
C7 H4 3.847(4) . 2_646 no
C7 H5 3.710(5) . 2_646 no
C7 H5 3.347(3) . . no
C7 H6 2.116(4) . . no
C7 H2' 4.015(3) . 3_666 no
C7 H2' 3.626(4) . . no
C7 H3' 3.620(4) . 3_666 no
C7a S 2.804(2) . . no
C7a O1' 4.042(3) . 3_676 no
C7a O1' 2.969(2) . . no
C7a O2' 3.790(3) . . no
C7a C1' 3.760(3) . . no
C7a C2' 3.893(3) . . no
C7a C3' 4.394(4) . 1_565 no
C7a C31 3.390(4) . . no
C7a O31 3.501(3) . . no
C7a C32 3.753(4) . . no
C7a O33 3.241(3) . . no
C7a H4 3.356(3) . . no
C7a H5 3.768(3) . . no
C7a H5 3.614(4) . 2_646 no
C7a H6 3.326(4) . . no
C7a H7 2.056(4) . . no
C7a H2' 3.477(3) . . no
C7a H3' 3.442(4) . 1_565 no
C7a H31a 3.301(4) . . no
C7a H31c 3.844(4) . . no
S O1' 4.483(2) . 3_676 no
S C2' 4.587(3) . 3_666 no
S C2' 2.702(3) . . no
S C3' 3.978(3) . . no
S C3' 4.127(3) . 1_565 no
S C4' 4.264(3) . 1_565 no
S C4' 4.485(3) . . no
S C5' 3.998(3) . . no
S C6' 2.713(3) . . no
S O33 4.073(2) . . no
S H4 3.177(3) . 4_464 no
S H6 4.244(3) . 3_676 no
S H7 3.061(3) . . no
S H7 3.546(3) . 3_676 no
S H2' 3.851(3) . 3_666 no
S H2' 2.803(3) . . no
S H3' 3.443(3) . 1_565 no
S H3' 4.285(3) . 3_666 no
S H4' 3.663(3) . 1_565 no
S H5' 4.256(3) . 2_655 no
S H6' 2.876(3) . . no
S H33c 4.031(3) . 4_464 no
O1' O1' 3.947(3) . 3_676 no
O1' O2' 2.452(3) . . no
O1' C1' 2.601(3) . . no
O1' C2' 3.307(3) . 3_666 no
O1' C2' 3.029(3) . . no
O1' C3' 3.383(4) . 3_666 no
O1' C3' 4.354(4) . . no
O1' C6' 3.746(3) . . no
O1' H4 2.996(3) . 4_464 no
O1' H5 3.455(4) . 4_464 no
O1' H7 2.215(3) . . no
O1' H7 3.241(3) . 3_676 no
O1' H2' 2.700(3) . . no
O1' H2' 2.677(3) . 3_666 no
O1' H3' 3.925(3) . 1_565 no
O1' H3' 2.878(4) . 3_666 no
O2' C1' 2.591(3) . . no
O2' C2' 3.844(3) . . no
O2' C3' 3.403(3) . 1_565 no
O2' C4' 3.195(3) . 1_565 no
O2' C5' 4.351(4) . 1_565 no
O2' C5' 4.251(4) . 2_655 no
O2' C5' 4.288(4) . . no
O2' C6' 2.901(3) . . no
O2' O31 3.946(2) . 4_464 no
O2' C32 3.832(3) . 4_464 no
O2' C33 3.424(4) . 4_464 no
O2' H4 3.355(3) . 4_464 no
O2' H6 3.184(3) . 3_676 no
O2' H7 3.125(3) . 3_676 no
O2' H3' 3.017(3) . 1_565 no
O2' H4' 2.539(4) . 1_565 no
O2' H5' 3.461(4) . 2_655 no
O2' H6' 2.561(3) . . no
O2' H33c 2.729(4) . 4_464 no
C1' C3' 2.367(4) . . no
C1' C4' 2.731(4) . . no
C1' C5' 2.377(4) . . no
C1' O33 3.535(3) . . no
C1' H4 2.995(3) . 4_464 no
C1' H2' 2.082(4) . . no
C1' H2' 4.005(4) . 3_666 no
C1' H3' 3.235(4) . . no
C1' H4' 3.745(4) . . no
C1' H5' 3.221(4) . . no
C1' H6' 2.097(4) . . no
C1' H33a 3.825(4) . 3_766 no
C2' C2' 4.350(4) . 3_666 no
C2' C4' 2.390(4) . . no
C2' C5' 2.773(4) . . no
C2' C6' 2.416(4) . . no
C2' C32 4.414(3) . . no
C2' O33 3.248(3) . . no
C2' H4 3.561(3) . 4_464 no
C2' H5 3.166(3) . 2_646 no
C2' H7 3.253(4) . 3_666 no
C2' H2' 3.498(4) . 3_666 no
C2' H3' 2.018(4) . . no
C2' H4' 3.299(4) . . no
C2' H5' 3.733(4) . . no
C2' H6' 3.328(4) . . no
C2' H31a 4.011(4) . 1_545 no
C2' H33a 3.946(4) . 3_766 no
C3' C5' 2.387(5) . . no
C3' C6' 2.768(4) . . no
C3' C31 4.083(4) . 1_545 no
C3' O33 3.691(3) . . no
C3' H5 3.591(4) . 2_646 no
C3' H6 3.893(4) . 3_666 no
C3' H7 2.866(4) . 3_666 no
C3' H2' 2.095(4) . . no
C3' H4' 2.069(5) . . no
C3' H5' 3.279(5) . . no
C3' H6' 3.760(4) . . no
C3' H31a 3.301(4) . 1_545 no
C3' H33a 3.663(4) . 3_766 no
C4' C5' 4.355(5) . 2_645 no
C4' C6' 4.111(5) . 2_645 no
C4' C6' 2.391(4) . . no
C4' O33 4.324(3) . . no
C4' C33 4.132(4) . 4_454 no
C4' C33 3.978(4) . 3_766 no
C4' H6 3.663(4) . 3_666 no
C4' H7 3.555(4) . 3_666 no
C4' H2' 3.314(4) . . no
C4' H3' 2.059(5) . . no
C4' H5' 2.070(5) . . no
C4' H5' 3.813(5) . 2_645 no
C4' H6' 3.364(5) . 2_645 no
C4' H6' 3.274(4) . . no
C4' H31a 3.836(4) . 1_545 no
C4' H31c 3.792(4) . 4_464 no
C4' H33a 3.249(4) . 3_766 no
C4' H33c 3.749(4) . 3_766 no
C4' H33c 3.623(4) . 4_454 no
C5' C6' 4.109(4) . 2_645 no
C5' C31 4.002(4) . 4_464 no
C5' O31 4.215(3) . 4_464 no
C5' C33 4.316(4) . 4_454 no
C5' C33 3.655(4) . 3_766 no
C5' H4 3.935(4) . 4_464 no
C5' H6 4.040(4) . 3_666 no
C5' H2' 3.783(4) . . no
C5' H3' 3.270(5) . . no
C5' H4' 3.463(5) . 2_655 no
C5' H4' 2.077(4) . . no
C5' H6' 2.053(4) . . no
C5' H6' 3.302(4) . 2_645 no
C5' H31c 3.127(4) . 4_464 no
C5' H33a 3.134(4) . 3_766 no
C5' H33b 3.989(4) . 4_454 no
C5' H33c 3.270(4) . 3_766 no
C5' H33c 4.009(4) . 4_454 no
C6' C31 4.146(3) . 4_464 no
C6' O31 3.666(3) . 4_464 no
C6' O33 4.202(3) . . no
C6' C33 4.355(4) . 4_464 no
C6' C33 3.970(4) . 3_766 no
C6' H4 3.221(4) . 4_464 no
C6' H2' 3.322(4) . . no
C6' H3' 3.737(4) . . no
C6' H4' 3.312(4) . . no
C6' H4' 3.450(5) . 2_655 no
C6' H5' 2.003(4) . . no
C6' H5' 3.509(4) . 2_655 no
C6' H31c 3.330(3) . 4_464 no
C6' H33a 3.447(4) . 3_766 no
C6' H33c 3.705(4) . 3_766 no
C6' H33c 3.810(4) . 4_464 no
C31 C31 4.193(5) . 3_776 no
C31 O31 3.989(4) . 3_776 no
C31 O31 2.352(3) . . no
C31 C32 3.622(4) . . no
C31 C32 4.371(4) . 1_565 no
C31 O33 4.121(3) . . no
C31 O33 3.954(3) . 1_565 no
C31 C33 3.966(4) . 1_565 no
C31 H4 3.348(4) . . no
C31 H5 4.025(5) . 2_656 no
C31 H6 3.326(4) . 2_656 no
C31 H3' 3.614(4) . 1_565 no
C31 H5' 3.825(4) . 4_565 no
C31 H31b 3.269(5) . 3_776 no
C31 H33b 3.152(4) . 1_565 no
O31 O33 2.238(3) . . no
O31 C33 4.326(4) . 3_766 no
O31 C33 2.341(4) . . no
O31 H4 3.155(4) . . no
O31 H6' 3.083(3) . 4_565 no
O31 H31a 3.138(3) . . no
O31 H31b 2.967(4) . 3_776 no
O31 H31b 2.614(3) . . no
O31 H31c 2.480(3) . . no
O31 H33a 2.594(4) . . no
O31 H33b 3.105(4) . . no
O31 H33b 3.551(4) . 3_766 no
O31 H33c 2.508(3) . . no
C32 C32 4.178(4) . 3_766 no
C32 C33 3.661(4) . 3_766 no
C32 H4 3.777(4) . . no
C32 H5 3.700(5) . 2_646 no
C32 H6 3.200(4) . 2_646 no
C32 H6' 3.728(3) . 4_565 no
C32 H31a 3.899(4) . 1_545 no
C32 H31b 3.661(4) . 3_776 no
C32 H31b 3.856(4) . . no
C32 H31c 3.808(4) . . no
C32 H33a 3.164(4) . 3_766 no
C32 H33a 2.078(4) . . no
C32 H33b 1.989(4) . . no
C32 H33b 3.114(4) . 3_766 no
C32 H33c 1.890(3) . . no
O33 C33 2.395(3) . . no
O33 C33 3.670(4) . 3_766 no
O33 H5 2.786(4) . 2_646 no
O33 H6 3.026(4) . 2_646 no
O33 H2' 3.405(3) . . no
O33 H3' 3.971(3) . . no
O33 H31a 3.293(3) . 1_545 no
O33 H33a 3.063(4) . . no
O33 H33a 2.925(4) . 3_766 no
O33 H33b 2.509(4) . . no
O33 H33b 3.311(4) . 3_766 no
O33 H33c 2.858(3) . . no
C33 C33 3.706(4) . 3_766 no
C33 H6 3.215(5) . 2_646 no
C33 H4' 3.555(4) . 4 no
C33 H5' 4.009(4) . 4 no
C33 H5' 3.638(4) . 3_766 no
C33 H6' 3.441(4) . 4_565 no
C33 H31a 3.793(4) . 1_545 no
C33 H31b 3.789(4) . 1_545 no
C33 H31b 3.985(4) . 3_776 no
C33 H31c 3.666(4) . 1_545 no
C33 H33a 3.396(4) . 3_766 no
C33 H33b 3.300(4) . 3_766 no
H4 H5 2.337(5) . . no
H4 H2' 3.562(4) . 2_656 no
H4 H6' 3.415(4) . 4_565 no
H4 H31c 2.889(5) . . no
H5 H6 2.436(4) . . no
H5 H2' 2.584(3) . 2_656 no
H5 H3' 3.304(4) . 2_656 no
H5 H31a 3.279(5) . 2_646 no
H6 H7 2.482(4) . . no
H6 H31a 3.026(4) . 2_646 no
H6 H31c 2.825(5) . 2_646 no
H6 H33b 3.207(5) . 2_656 no
H6 H33c 3.082(5) . 2_656 no
H7 H2' 3.242(3) . 3_666 no
H7 H2' 3.442(4) . . no
H7 H3' 2.640(4) . 3_666 no
H2' H2' 2.761(4) . 3_666 no
H2' H3' 2.363(4) . . no
H3' H4' 2.379(5) . . no
H3' H31a 2.863(4) . 1_545 no
H4' H5' 2.852(5) . 2_645 no
H4' H5' 2.427(4) . . no
H4' H6' 2.852(5) . 2_645 no
H4' H33a 3.591(4) . 3_766 no
H4' H33c 2.951(4) . 4_454 no
H5' H6' 2.770(4) . 2_645 no
H5' H6' 2.274(4) . . no
H5' H31c 3.063(4) . 4_464 no
H5' H33a 3.351(4) . 3_766 no
H5' H33b 3.580(4) . 4_454 no
H5' H33c 3.089(4) . 3_766 no
H6' H31c 3.391(4) . 4_464 no
H6' H33a 3.486(4) . 4_464 no
H6' H33c 2.897(4) . 4_464 no
H31a H31b 1.509(5) . . no
H31a H31c 1.517(4) . . no
H31a H33b 3.063(4) . 1_565 no
H31b H31b 2.441(5) . 3_776 no
H31b H31c 3.640(5) . 3_776 no
H31b H31c 1.614(5) . . no
H31b H33a 3.420(4) . 3_776 no
H31b H33b 2.868(4) . 1_565 no
H31c H33b 2.936(4) . 1_565 no
H33a H33a 3.348(4) . 3_766 no
H33a H33b 1.396(4) . . no
H33a H33b 2.929(4) . 3_766 no
H33a H33c 1.356(5) . . no
H33b H33b 3.139(4) . 3_766 no
H33b H33c 1.512(4) . . no

loop_
_geom_torsion_atom_site_label_1
_geom_torsion_atom_site_label_2
_geom_torsion_atom_site_label_3
_geom_torsion_atom_site_label_4
_geom_torsion_site_symmetry_1
_geom_torsion_site_symmetry_2
_geom_torsion_site_symmetry_3
_geom_torsion_site_symmetry_4
_geom_torsion
_geom_torsion_publ_flag
C7a N1 C2 O2 . . . . 174.3(2) no
C7a N1 C2 C3 . . . . -8.5(2) no
S N1 C2 O2 . . . . 8.7(3) no
S N1 C2 C3 . . . . -174.1(2) no
C2 N1 C7a C4a . . . . 3.4(3) no
C2 N1 C7a C7 . . . . -179.6(2) no
S N1 C7a C4a . . . . 167.8(2) no
S N1 C7a C7 . . . . -15.3(4) no
C2 N1 S O1' . . . . 173.9(2) no
C2 N1 S O2' . . . . -57.3(2) no
C2 N1 S C1' . . . . 58.3(2) no
C7a N1 S O1' . . . . 11.0(2) no
C7a N1 S O2' . . . . 139.8(2) no
C7a N1 S C1' . . . . -104.6(2) no
N1 C2 C3 C4a . . . . 9.9(2) no
N1 C2 C3 C31 . . . . -110.6(2) no
N1 C2 C3 O31 . . . . 133.8(2) no
O2 C2 C3 C4a . . . . -172.9(2) no
O2 C2 C3 C31 . . . . 66.6(3) no
O2 C2 C3 O31 . . . . -49.0(3) no
C2 C3 C4a C4 . . . . 177.2(3) no
C2 C3 C4a C7a . . . . -8.0(3) no
C31 C3 C4a C4 . . . . -64.8(3) no
C31 C3 C4a C7a . . . . 109.9(2) no
O31 C3 C4a C4 . . . . 55.9(4) no
O31 C3 C4a C7a . . . . -129.3(2) no
C2 C3 C31 H31a . . . . 57.3(4) no
C2 C3 C31 H31b . . . . -57.8(3) no
C2 C3 C31 H31c . . . . -178.2(3) no
C4a C3 C31 H31a . . . . -56.7(4) no
C4a C3 C31 H31b . . . . -171.8(2) no
C4a C3 C31 H31c . . . . 67.8(4) no
O31 C3 C31 H31a . . . . 176.8(4) no
O31 C3 C31 H31b . . . . 61.8(3) no
O31 C3 C31 H31c . . . . -58.6(4) no
C2 C3 O31 C32 . . . . -52.4(3) no
C4a C3 O31 C32 . . . . 64.1(3) no
C31 C3 O31 C32 . . . . -170.8(2) no
C3 C4a C4 C5 . . . . 174.3(3) no
C3 C4a C4 H4 . . . . -7.8(5) no
C7a C4a C4 C5 . . . . .0(4) no
C7a C4a C4 H4 . . . . 177.9(3) no
C3 C4a C7a N1 . . . . 3.3(3) no
C3 C4a C7a C7 . . . . -173.9(2) no
C4 C4a C7a N1 . . . . 178.6(2) no
C4 C4a C7a C7 . . . . 1.4(4) no
C4a C4 C5 C6 . . . . -1.0(5) no
C4a C4 C5 H5 . . . . -167.7(4) no
H4 C4 C5 C6 . . . . -179.1(4) no
H4 C4 C5 H5 . . . . 14.2(6) no
C4 C5 C6 C7 . . . . .7(5) no
C4 C5 C6 H6 . . . . -175.6(4) no
H5 C5 C6 C7 . . . . 166.9(4) no
H5 C5 C6 H6 . . . . -9.3(6) no
C5 C6 C7 C7a . . . . .7(5) no
C5 C6 C7 H7 . . . . -176.3(4) no
H6 C6 C7 C7a . . . . 177.0(3) no
H6 C6 C7 H7 . . . . .0(6) no
C6 C7 C7a N1 . . . . -178.3(3) no
C6 C7 C7a C4a . . . . -1.7(4) no
H7 C7 C7a N1 . . . . -1.1(4) no
H7 C7 C7a C4a . . . . 175.5(3) no
N1 S C1' C2' . . . . 71.6(2) no
N1 S C1' C6' . . . . -110.1(2) no
O1' S C1' C2' . . . . -41.4(2) no
O1' S C1' C6' . . . . 136.9(2) no
O2' S C1' C2' . . . . -174.3(2) no
O2' S C1' C6' . . . . 4.1(2) no
S C1' C2' C3' . . . . 178.7(2) no
S C1' C2' H2' . . . . 7.8(3) no
C6' C1' C2' C3' . . . . .4(3) no
C6' C1' C2' H2' . . . . -170.6(3) no
S C1' C6' C5' . . . . -178.2(2) no
S C1' C6' H6' . . . . 2.6(4) no
C2' C1' C6' C5' . . . . .1(3) no
C2' C1' C6' H6' . . . . -179.1(3) no
C1' C2' C3' C4' . . . . -.4(4) no
C1' C2' C3' H3' . . . . 180.0(3) no
H2' C2' C3' C4' . . . . 170.4(3) no
H2' C2' C3' H3' . . . . -9.2(4) no
C2' C3' C4' C5' . . . . .0(4) no
C2' C3' C4' H4' . . . . -179.5(3) no
H3' C3' C4' C5' . . . . 179.5(3) no
H3' C3' C4' H4' . . . . .0(5) no
C3' C4' C5' C6' . . . . .5(4) no
C3' C4' C5' H5' . . . . 177.4(3) no
H4' C4' C5' C6' . . . . -180.0(3) no
H4' C4' C5' H5' . . . . -3.1(5) no
C4' C5' C6' C1' . . . . -.5(4) no
C4' C5' C6' H6' . . . . 178.7(3) no
H5' C5' C6' C1' . . . . -177.7(3) no
H5' C5' C6' H6' . . . . 1.6(4) no
C3 O31 C32 O33 . . . . 3.9(4) no
C3 O31 C32 C33 . . . . -176.8(2) no
O31 C32 C33 H33a . . . . -55.2(4) no
O31 C32 C33 H33b . . . . -157.6(3) no
O31 C32 C33 H33c . . . . 61.5(5) no
O33 C32 C33 H33a . . . . 124.0(4) no
O33 C32 C33 H33b . . . . 21.6(5) no
O33 C32 C33 H33c . . . . -119.2(4) no
